data_9009287
loop_
_publ_author_name
'Galli, E.'
'Gottardi, G.'
'Pongiluppi, D.'

_publ_section_title
;
 The crystal structure of the zeolite merlinoite
;
_journal_name_full 'Neues Jahrbuch fur Mineralogie, Monatshefte'
_journal_page_first 1
_journal_page_last 9
_journal_volume 1979
_journal_year 1979
_chemical_compound_source 'in a vug of a lava from Cupaello, Rieti, Italy'
_chemical_formula_sum 'Al2.32 Ba0.13 Ca0.47 H13.954 K1.12 Na0.13 O20.86 Si5.68'
_chemical_name_mineral Merlinoite
_space_group_IT_number 71
_symmetry_space_group_name_Hall '-I 2 2'
_symmetry_space_group_name_H-M 'I m m m'
_cell_angle_alpha 90
_cell_angle_beta 90
_cell_angle_gamma 90
_cell_formula_units_Z 4
_cell_length_a 14.116
_cell_length_b 14.229
_cell_length_c 9.946
_cell_volume 1997.719
_database_code_amcsd 0014759
_exptl_crystal_density_diffrn 2.172
_cod_original_formula_sum 'K1.12 Ba.13 Ca.47 Na.13 (Al2.32 Si5.68) O20.86 H13.954'
_cod_database_code 9009287

loop_
_space_group_symop_operation_xyz
x,y,z
1/2+x,1/2+y,1/2+z
x,-y,z
1/2+x,1/2-y,1/2+z
-x,y,-z
1/2-x,1/2+y,1/2-z
-x,y,z
1/2-x,1/2+y,1/2+z
x,-y,-z
1/2+x,1/2-y,1/2-z
x,y,-z
1/2+x,1/2+y,1/2-z
-x,-y,z
1/2-x,1/2-y,1/2+z
-x,-y,-z
1/2-x,1/2-y,1/2-z

loop_
_atom_site_label
_atom_site_fract_x
_atom_site_fract_y
_atom_site_fract_z
_atom_site_occupancy
_atom_site_U_iso_or_equiv
_atom_site_type_symbol
_atom_site_attached_hydrogens
K1 0.15600 0.50000 0.00000 0.42000 0.04813 K 0
Ba1 0.15600 0.50000 0.00000 0.04000 0.04813 Ba 0
K2 0.50000 0.19200 0.00000 0.41000 0.04813 K 0
Ba2 0.50000 0.19200 0.00000 0.04000 0.04813 Ba 0
CaCl 0.50000 0.50000 0.27500 0.15000 0.15198 Ca 0
KCl 0.50000 0.50000 0.27500 0.09000 0.15198 K 0
NaCl 0.50000 0.50000 0.27500 0.05000 0.15198 Na 0
BaCl 0.50000 0.50000 0.27500 0.01000 0.15198 Ba 0
CaC2 0.39000 0.36300 0.00000 0.06000 0.15198 Ca 0
KC2 0.39000 0.36300 0.00000 0.04000 0.15198 K 0
NaC2 0.39000 0.36300 0.00000 0.01000 0.15198 Na 0
BaC2 0.39000 0.36300 0.00000 0.01000 0.15198 Ba 0
CaC3 0.33300 0.38000 0.00000 0.10000 0.15198 Ca 0
KC3 0.33300 0.38000 0.00000 0.06000 0.15198 K 0
NaC3 0.33300 0.38000 0.00000 0.03000 0.15198 Na 0
BaC3 0.33300 0.38000 0.00000 0.01000 0.15198 Ba 0
AlT1 0.10970 0.24730 0.15630 0.29000 0.01267 Al 0
SiT1 0.10970 0.24730 0.15630 0.71000 0.01267 Si 0
AlT2 0.28160 0.11020 0.15960 0.29000 0.01267 Al 0
SiT2 0.28160 0.11020 0.15960 0.71000 0.01267 Si 0
O1 0.12350 0.28300 0.00000 1.00000 0.02280 O 0
O2 0.30890 0.11770 0.00000 1.00000 0.01900 O 0
O3 0.00000 0.21550 0.18390 1.00000 0.02280 O 0
O4 0.27670 0.00000 0.20960 1.00000 0.02406 O 0
O5 0.17650 0.15680 0.19240 1.00000 0.02913 O 0
O6 0.36610 0.16380 0.24540 1.00000 0.03293 O 0
Watl 0.50000 0.00000 0.00000 1.00000 0.08612 O 2
Wat2 0.00000 0.50000 0.15800 1.00000 0.06206 O 2
Wat3 0.38500 0.50000 0.15900 0.60000 0.12412 O 2
Wat4 0.50000 0.50000 0.00000 0.20000 0.04686 O 2
Wat5 0.45900 0.27400 0.00000 0.20000 0.07346 O 2
Wat6 0.25100 0.46400 0.00000 0.21000 0.04559 O 2
Wat7 0.44600 0.42000 0.06200 0.20000 0.14185 O 2
Wat8 0.44300 0.50000 0.50000 0.44000 0.15198 O 2

loop_
_cod_changelog_entry_id
_cod_changelog_entry_author
_cod_changelog_entry_date
_cod_changelog_entry_text
1
;cod-tools version 3.8.0
Id: cif_guess_AMCSD_atom_types 9581 2023-05-17 12:35:41Z saulius
;
2023-05-18T11:40:12+03:00
;Derived atom types and hydrogen counts
from atom names that follow the AMCSD naming convention
(Wat == water, O-H == hydroxyl).
;

loop_
_cod_related_entry_id
_cod_related_entry_database
_cod_related_entry_code
1 AMCSD 0014759
